data_2204606
loop_
_publ_author_name
'Pinkus, A. G.'
'Klausmeyer, Kevin K.'
'Feazell, Rodney P.'
'Logaraj, Sundaram'
'Hurd, Phillip W.'

_publ_section_title
;
 1-Hydroxymethyl-2,2-diphenylethyl 2,4,6-trimethylphenyl ketone
;
_journal_issue 12
_journal_name_full 'Acta Crystallographica Section E'
_journal_page_first o2432
_journal_page_last o2433
_journal_paper_doi 10.1107/S1600536804030120
_journal_volume 60
_journal_year 2004
_chemical_formula_iupac 'C25 H26 O2'
_chemical_formula_moiety 'C25 H26 O2'
_chemical_formula_sum 'C25 H26 O2'
_chemical_formula_weight 358.46
_chemical_name_systematic
;
1-Hydroxymethyl-2,2-diphenylethyl 2,4,6-trimethylphenyl ketone
;
_space_group_IT_number 14
_symmetry_cell_setting monoclinic
_symmetry_space_group_name_Hall '-P 2ybc'
_symmetry_space_group_name_H-M 'P 1 21/c 1'
_atom_sites_solution_hydrogens geom
_atom_sites_solution_primary direct
_atom_sites_solution_secondary difmap
_audit_creation_method SHELXL-97
_cell_angle_alpha 90.00
_cell_angle_beta 95.574(3)
_cell_angle_gamma 90.00
_cell_formula_units_Z 4
_cell_length_a 11.7361(7)
_cell_length_b 10.5700(7)
_cell_length_c 16.0857(10)
_cell_measurement_reflns_used 4193
_cell_measurement_temperature 273(2)
_cell_measurement_theta_max 26.30
_cell_measurement_theta_min 2.54
_cell_volume 1986.0(2)
_computing_cell_refinement APEX2
_computing_data_collection 'APEX2 (Bruker, 2003)'
_computing_data_reduction 'SAINT-Plus (Bruker, 2003)'
_computing_molecular_graphics 'SHELXTL (Sheldrick, 2000)'
_computing_publication_material SHELXTL
_computing_structure_refinement 'SHELXL97 (Sheldrick, 1997)'
_computing_structure_solution 'SHELXS97 (Sheldrick, 1997)'
_diffrn_ambient_temperature 273(2)
_diffrn_measured_fraction_theta_full 0.994
_diffrn_measured_fraction_theta_max 0.994
_diffrn_measurement_device_type 'Bruker X8 APEX CCD area-detector'
_diffrn_measurement_method '\f and \w'
_diffrn_radiation_monochromator graphite
_diffrn_radiation_source 'fine-focus sealed tube'
_diffrn_radiation_type MoK\a
_diffrn_radiation_wavelength 0.71073
_diffrn_reflns_av_R_equivalents 0.0401
_diffrn_reflns_av_sigmaI/netI 0.0340
_diffrn_reflns_limit_h_max 14
_diffrn_reflns_limit_h_min -14
_diffrn_reflns_limit_k_max 13
_diffrn_reflns_limit_k_min -13
_diffrn_reflns_limit_l_max 20
_diffrn_reflns_limit_l_min -20
_diffrn_reflns_number 21735
_diffrn_reflns_theta_full 26.41
_diffrn_reflns_theta_max 26.41
_diffrn_reflns_theta_min 1.74
_diffrn_standards_decay_% '< 1%'
_diffrn_standards_number 0
_exptl_absorpt_coefficient_mu 0.074
_exptl_absorpt_correction_T_max 0.994
_exptl_absorpt_correction_T_min 0.991
_exptl_absorpt_correction_type multi-scan
_exptl_absorpt_process_details '(SADABS; Sheldrick, 1996)'
_exptl_crystal_colour colorless
_exptl_crystal_density_diffrn 1.199
_exptl_crystal_density_method 'not measured'
_exptl_crystal_description needle
_exptl_crystal_F_000 768
_exptl_crystal_size_max .314
_exptl_crystal_size_mid .107
_exptl_crystal_size_min .078
_refine_diff_density_max 0.266
_refine_diff_density_min -0.284
_refine_ls_extinction_method none
_refine_ls_goodness_of_fit_ref 1.047
_refine_ls_hydrogen_treatment mixed
_refine_ls_matrix_type full
_refine_ls_number_parameters 247
_refine_ls_number_reflns 4054
_refine_ls_number_restraints 1
_refine_ls_restrained_S_all 1.049
_refine_ls_R_factor_all 0.0613
_refine_ls_R_factor_gt 0.0416
_refine_ls_shift/su_max 0.000
_refine_ls_shift/su_mean 0.000
_refine_ls_structure_factor_coef Fsqd
_refine_ls_weighting_details 'calc w = 1/[\s^2^(Fo^2^)+(0.0451P)^2^+0.8613P] where P = (Fo^2^+2Fc^2^)/3'
_refine_ls_weighting_scheme calc
_refine_ls_wR_factor_gt 0.0986
_refine_ls_wR_factor_ref 0.1080
_reflns_number_gt 3118
_reflns_number_total 4054
_reflns_threshold_expression I>2\s(I)
_cod_data_source_file ac6140.cif
_cod_data_source_block 1
_cod_original_sg_symbol_H-M 'P 21/c'
_cod_database_code 2204606
_cod_database_fobs_code 2204606

loop_
_symmetry_equiv_pos_as_xyz
'x, y, z'
'-x, y+1/2, -z+1/2'
'-x, -y, -z'
'x, -y-1/2, z-1/2'

loop_
_atom_site_label
_atom_site_fract_x
_atom_site_fract_y
_atom_site_fract_z
_atom_site_U_iso_or_equiv
_atom_site_adp_type
_atom_site_calc_flag
_atom_site_refinement_flags
_atom_site_occupancy
_atom_site_type_symbol
O1 0.53739(9) 1.05594(10) 0.22384(8) 0.0299(3) Uani d . 1 O
O2 0.45430(12) 0.90651(13) 0.05187(8) 0.0420(3) Uani d . 1 O
H1 0.4766 0.8954 0.0049 0.050 Uiso d . 1 H
C1 0.55244(13) 0.94220(14) 0.22668(9) 0.0187(3) Uani d . 1 C
C2 0.45679(12) 0.84942(14) 0.19763(9) 0.0177(3) Uani d U 1 C
H2 0.4625 0.7758 0.2348 0.021 Uiso calc R 1 H
C3 0.47773(13) 0.80506(15) 0.10812(10) 0.0233(3) Uani d U 1 C
H3A 0.5566 0.7780 0.1072 0.028 Uiso calc R 1 H
H3B 0.4283 0.7340 0.0918 0.028 Uiso calc R 1 H
C4 0.33727(12) 0.91049(13) 0.20102(9) 0.0165(3) Uani d . 1 C
H4 0.3399 0.9934 0.1740 0.020 Uiso calc R 1 H
C5 0.31008(12) 0.93454(14) 0.29084(9) 0.0170(3) Uani d . 1 C
C6 0.30950(12) 0.83673(14) 0.34964(9) 0.0200(3) Uani d . 1 C
H6 0.3286 0.7550 0.3346 0.024 Uiso calc R 1 H
C7 0.28088(13) 0.86018(15) 0.43002(10) 0.0230(3) Uani d . 1 C
H7 0.2808 0.7943 0.4683 0.028 Uiso calc R 1 H
C8 0.25248(14) 0.98172(16) 0.45331(10) 0.0264(4) Uani d . 1 C
H8 0.2337 0.9977 0.5072 0.032 Uiso calc R 1 H
C9 0.25240(15) 1.07894(16) 0.39567(10) 0.0282(4) Uani d . 1 C
H9 0.2329 1.1605 0.4108 0.034 Uiso calc R 1 H
C10 0.28120(13) 1.05557(14) 0.31534(10) 0.0226(3) Uani d . 1 C
H10 0.2812 1.1219 0.2774 0.027 Uiso calc R 1 H
C11 0.23950(12) 0.83673(14) 0.15361(9) 0.0173(3) Uani d . 1 C
C12 0.16040(13) 0.90106(15) 0.09866(9) 0.0223(3) Uani d . 1 C
H12 0.1704 0.9870 0.0892 0.027 Uiso calc R 1 H
C13 0.06666(14) 0.83844(16) 0.05773(10) 0.0261(4) Uani d . 1 C
H13 0.0150 0.8827 0.0211 0.031 Uiso calc R 1 H
C14 0.05009(13) 0.71090(16) 0.07133(10) 0.0255(4) Uani d . 1 C
H14 -0.0127 0.6693 0.0442 0.031 Uiso calc R 1 H
C15 0.12801(13) 0.64560(15) 0.12574(9) 0.0230(3) Uani d . 1 C
H15 0.1171 0.5599 0.1354 0.028 Uiso calc R 1 H
C16 0.22240(13) 0.70757(14) 0.16597(9) 0.0209(3) Uani d . 1 C
H16 0.2748 0.6624 0.2015 0.025 Uiso calc R 1 H
C17 0.67003(12) 0.88962(13) 0.25389(9) 0.0175(3) Uani d . 1 C
C18 0.69148(13) 0.82833(14) 0.33182(9) 0.0190(3) Uani d . 1 C
C19 0.80145(13) 0.78392(14) 0.35581(9) 0.0218(3) Uani d . 1 C
H19 0.8161 0.7451 0.4076 0.026 Uiso calc R 1 H
C20 0.89041(13) 0.79560(15) 0.30471(10) 0.0241(4) Uani d . 1 C
C21 0.86743(13) 0.85818(15) 0.22893(10) 0.0237(3) Uani d . 1 C
H21 0.9262 0.8681 0.1946 0.028 Uiso calc R 1 H
C22 0.75951(13) 0.90664(14) 0.20254(9) 0.0207(3) Uani d . 1 C
C23 0.59860(13) 0.81012(16) 0.38974(10) 0.0247(4) Uani d . 1 C
H23A 0.5533 0.7375 0.3723 0.037 Uiso calc R 1 H
H23B 0.5506 0.8838 0.3879 0.037 Uiso calc R 1 H
H23C 0.6330 0.7975 0.4457 0.037 Uiso calc R 1 H
C24 1.00746(15) 0.7413(2) 0.33021(12) 0.0395(5) Uani d . 1 C
H24A 1.0339 0.7705 0.3852 0.059 Uiso calc R 1 H
H24B 1.0598 0.7683 0.2914 0.059 Uiso calc R 1 H
H24C 1.0032 0.6506 0.3302 0.059 Uiso calc R 1 H
C25 0.74294(14) 0.97449(16) 0.11907(10) 0.0280(4) Uani d . 1 C
H25A 0.7825 1.0540 0.1232 0.042 Uiso calc R 1 H
H25B 0.6628 0.9890 0.1043 0.042 Uiso calc R 1 H
H25C 0.7730 0.9233 0.0770 0.042 Uiso calc R 1 H

loop_
_atom_site_aniso_label
_atom_site_aniso_U_11
_atom_site_aniso_U_22
_atom_site_aniso_U_33
_atom_site_aniso_U_12
_atom_site_aniso_U_13
_atom_site_aniso_U_23
O1 0.0255(6) 0.0146(6) 0.0486(8) -0.0011(4) -0.0017(5) -0.0013(5)
O2 0.0511(8) 0.0512(8) 0.0260(7) 0.0030(6) 0.0149(6) 0.0098(6)
C1 0.0225(8) 0.0175(8) 0.0165(7) -0.0013(6) 0.0039(6) -0.0014(6)
C2 0.0192(7) 0.0141(7) 0.0198(7) -0.0001(6) 0.0014(6) 0.0010(6)
C3 0.0193(8) 0.0246(8) 0.0259(8) -0.0014(6) 0.0016(6) -0.0038(6)
C4 0.0195(8) 0.0132(7) 0.0169(7) -0.0003(6) 0.0018(6) 0.0018(6)
C5 0.0139(7) 0.0189(7) 0.0178(7) -0.0021(6) -0.0004(6) 0.0006(6)
C6 0.0184(8) 0.0186(8) 0.0227(8) -0.0004(6) 0.0014(6) 0.0005(6)
C7 0.0227(8) 0.0255(8) 0.0205(8) -0.0048(6) 0.0010(6) 0.0051(6)
C8 0.0306(9) 0.0315(9) 0.0180(8) -0.0067(7) 0.0070(6) -0.0047(7)
C9 0.0360(10) 0.0219(8) 0.0277(9) 0.0006(7) 0.0079(7) -0.0049(7)
C10 0.0275(8) 0.0184(8) 0.0222(8) 0.0005(6) 0.0030(6) 0.0020(6)
C11 0.0186(7) 0.0190(7) 0.0147(7) 0.0002(6) 0.0045(6) -0.0012(6)
C12 0.0261(8) 0.0189(8) 0.0216(8) 0.0020(6) 0.0013(6) 0.0011(6)
C13 0.0242(8) 0.0302(9) 0.0229(8) 0.0064(7) -0.0035(7) -0.0004(7)
C14 0.0196(8) 0.0334(9) 0.0236(8) -0.0035(7) 0.0017(6) -0.0073(7)
C15 0.0266(8) 0.0208(8) 0.0226(8) -0.0045(6) 0.0066(6) -0.0021(6)
C16 0.0221(8) 0.0209(8) 0.0196(8) 0.0019(6) 0.0008(6) 0.0013(6)
C17 0.0189(8) 0.0133(7) 0.0202(7) -0.0020(6) 0.0011(6) -0.0050(6)
C18 0.0207(8) 0.0173(7) 0.0188(7) -0.0033(6) 0.0013(6) -0.0057(6)
C19 0.0243(8) 0.0224(8) 0.0179(8) 0.0007(6) -0.0015(6) -0.0034(6)
C20 0.0199(8) 0.0271(9) 0.0248(8) 0.0002(6) -0.0004(6) -0.0086(7)
C21 0.0210(8) 0.0267(9) 0.0240(8) -0.0046(6) 0.0061(6) -0.0070(7)
C22 0.0238(8) 0.0164(7) 0.0221(8) -0.0037(6) 0.0030(6) -0.0048(6)
C23 0.0238(8) 0.0309(9) 0.0194(8) -0.0033(7) 0.0017(6) -0.0011(6)
C24 0.0243(9) 0.0618(13) 0.0319(10) 0.0094(9) 0.0007(7) -0.0019(9)
C25 0.0304(9) 0.0270(9) 0.0278(9) -0.0014(7) 0.0086(7) 0.0041(7)

loop_
_atom_type_symbol
_atom_type_description
_atom_type_scat_dispersion_real
_atom_type_scat_dispersion_imag
_atom_type_scat_source
C C 0.0033 0.0016 'International Tables Vol C Tables 4.2.6.8 and 6.1.1.4'
H H 0.0000 0.0000 'International Tables Vol C Tables 4.2.6.8 and 6.1.1.4'
O O 0.0106 0.0060 'International Tables Vol C Tables 4.2.6.8 and 6.1.1.4'

loop_
_geom_angle_atom_site_label_1
_geom_angle_atom_site_label_2
_geom_angle_atom_site_label_3
_geom_angle
_geom_angle_publ_flag
C3 O2 H1 114.54 ?
O1 C1 C17 119.98(13) y
O1 C1 C2 121.54(13) y
C17 C1 C2 118.35(12) y
C1 C2 C4 111.24(11) ?
C1 C2 C3 107.39(12) ?
C4 C2 C3 112.51(12) ?
C1 C2 H2 108.5 ?
C4 C2 H2 108.5 ?
C3 C2 H2 108.5 ?
O2 C3 C2 108.99(12) ?
O2 C3 H3A 109.9 ?
C2 C3 H3A 109.9 ?
O2 C3 H3B 109.9 ?
C2 C3 H3B 109.9 ?
H3A C3 H3B 108.3 ?
C11 C4 C5 109.90(11) ?
C11 C4 C2 114.09(11) ?
C5 C4 C2 112.01(11) ?
C11 C4 H4 106.8 ?
C5 C4 H4 106.8 ?
C2 C4 H4 106.8 ?
C10 C5 C6 118.04(13) ?
C10 C5 C4 119.95(13) ?
C6 C5 C4 121.97(13) ?
C7 C6 C5 120.92(14) ?
C7 C6 H6 119.5 ?
C5 C6 H6 119.5 ?
C8 C7 C6 120.16(14) ?
C8 C7 H7 119.9 ?
C6 C7 H7 119.9 ?
C9 C8 C7 119.40(14) ?
C9 C8 H8 120.3 ?
C7 C8 H8 120.3 ?
C8 C9 C10 120.45(15) ?
C8 C9 H9 119.8 ?
C10 C9 H9 119.8 ?
C9 C10 C5 121.02(14) ?
C9 C10 H10 119.5 ?
C5 C10 H10 119.5 ?
C12 C11 C16 118.07(14) ?
C12 C11 C4 119.25(13) ?
C16 C11 C4 122.60(13) ?
C13 C12 C11 120.94(14) ?
C13 C12 H12 119.5 ?
C11 C12 H12 119.5 ?
C14 C13 C12 120.35(14) ?
C14 C13 H13 119.8 ?
C12 C13 H13 119.8 ?
C13 C14 C15 119.40(14) ?
C13 C14 H14 120.3 ?
C15 C14 H14 120.3 ?
C14 C15 C16 120.38(14) ?
C14 C15 H15 119.8 ?
C16 C15 H15 119.8 ?
C15 C16 C11 120.85(14) ?
C15 C16 H16 119.6 ?
C11 C16 H16 119.6 ?
C22 C17 C18 120.01(14) ?
C22 C17 C1 119.63(13) ?
C18 C17 C1 120.30(13) ?
C19 C18 C17 118.78(13) ?
C19 C18 C23 119.36(14) ?
C17 C18 C23 121.87(13) ?
C18 C19 C20 122.23(15) ?
C18 C19 H19 118.9 ?
C20 C19 H19 118.9 ?
C21 C20 C19 117.78(14) ?
C21 C20 C24 120.89(15) ?
C19 C20 C24 121.33(15) ?
C20 C21 C22 122.35(14) ?
C20 C21 H21 118.8 ?
C22 C21 H21 118.8 ?
C21 C22 C17 118.79(14) ?
C21 C22 C25 118.53(14) ?
C17 C22 C25 122.68(14) ?
C18 C23 H23A 109.5 ?
C18 C23 H23B 109.5 ?
H23A C23 H23B 109.5 ?
C18 C23 H23C 109.5 ?
H23A C23 H23C 109.5 ?
H23B C23 H23C 109.5 ?
C20 C24 H24A 109.5 ?
C20 C24 H24B 109.5 ?
H24A C24 H24B 109.5 ?
C20 C24 H24C 109.5 ?
H24A C24 H24C 109.5 ?
H24B C24 H24C 109.5 ?
C22 C25 H25A 109.5 ?
C22 C25 H25B 109.5 ?
H25A C25 H25B 109.5 ?
C22 C25 H25C 109.5 ?
H25A C25 H25C 109.5 ?
H25B C25 H25C 109.5 ?

loop_
_geom_bond_atom_site_label_1
_geom_bond_atom_site_label_2
_geom_bond_distance
_geom_bond_publ_flag
O1 C1 1.2153(18) y
O2 C3 1.413(2) y
O2 H1 0.8311 ?
C1 C17 1.512(2) y
C1 C2 1.529(2) y
C2 C4 1.550(2) y
C2 C3 1.556(2) y
C2 H2 0.9800 ?
C3 H3A 0.9700 ?
C3 H3B 0.9700 ?
C4 C11 1.528(2) y
C4 C5 1.531(2) y
C4 H4 0.9800 ?
C5 C10 1.390(2) ?
C5 C6 1.402(2) ?
C6 C7 1.389(2) ?
C6 H6 0.9300 ?
C7 C8 1.388(2) ?
C7 H7 0.9300 ?
C8 C9 1.384(2) ?
C8 H8 0.9300 ?
C9 C10 1.389(2) ?
C9 H9 0.9300 ?
C10 H10 0.9300 ?
C11 C12 1.395(2) ?
C11 C16 1.397(2) ?
C12 C13 1.393(2) ?
C12 H12 0.9300 ?
C13 C14 1.382(2) ?
C13 H13 0.9300 ?
C14 C15 1.387(2) ?
C14 H14 0.9300 ?
C15 C16 1.391(2) ?
C15 H15 0.9300 ?
C16 H16 0.9300 ?
C17 C22 1.409(2) ?
C17 C18 1.412(2) ?
C18 C19 1.392(2) ?
C18 C23 1.513(2) y
C19 C20 1.396(2) ?
C19 H19 0.9300 ?
C20 C21 1.390(2) ?
C20 C24 1.508(2) y
C21 C22 1.394(2) ?
C21 H21 0.9300 ?
C22 C25 1.518(2) y
C23 H23A 0.9600 ?
C23 H23B 0.9600 ?
C23 H23C 0.9600 ?
C24 H24A 0.9600 ?
C24 H24B 0.9600 ?
C24 H24C 0.9600 ?
C25 H25A 0.9600 ?
C25 H25B 0.9600 ?
C25 H25C 0.9600 ?

loop_
_geom_hbond_atom_site_label_D
_geom_hbond_atom_site_label_H
_geom_hbond_atom_site_label_A
_geom_hbond_site_symmetry_A
_geom_hbond_distance_DH
_geom_hbond_distance_HA
_geom_hbond_distance_DA
_geom_hbond_angle_DHA
_geom_hbond_publ_flag
O2 H1 O2 3_675 0.8311 2.4541 2.862(2) 111.20(9) y

loop_
_geom_torsion_atom_site_label_1
_geom_torsion_atom_site_label_2
_geom_torsion_atom_site_label_3
_geom_torsion_atom_site_label_4
_geom_torsion
_geom_torsion_publ_flag
C22 C17 C1 O1 -68.0(2) y
